data_2217492
loop_
_publ_author_name
'Wu, Wen-Yuan '
'Zhai, Li-Xin'

_publ_section_title
;
 Poly[diaqua-\m~4~-oxalato-di-\m~6~-phosphato-tetracobalt(II)]
;
_journal_coeditor_code FB2073
_journal_issue 2
_journal_name_full 'Acta Crystallographica Section E'
_journal_page_first m436
_journal_page_last m436
_journal_paper_doi 10.1107/S1600536808002912
_journal_volume 64
_journal_year 2008
_chemical_formula_iupac '[Co4 (C2 O4) (P O4)2 (H2 O)2]'
_chemical_formula_moiety '(C2 O4), 2(H2 O), 4Co, 2(P O4)'
_chemical_formula_sum 'C2 H4 Co4 O14 P2'
_chemical_formula_weight 549.72
_chemical_name_systematic
;
Poly[diaqua-\m~4~-oxalato-di-\m~6~-phosphato-tetracobalt(II)]
;
_space_group_IT_number 14
_symmetry_cell_setting monoclinic
_symmetry_space_group_name_Hall '-P 2yn'
_symmetry_space_group_name_H-M 'P 1 21/n 1'
_atom_sites_solution_hydrogens difmap
_atom_sites_solution_primary direct
_atom_sites_solution_secondary difmap
_cell_angle_alpha 90.00
_cell_angle_beta 95.937(4)
_cell_angle_gamma 90.00
_cell_formula_units_Z 2
_cell_length_a 7.8541(17)
_cell_length_b 4.7829(10)
_cell_length_c 14.057(3)
_cell_measurement_reflns_used 897
_cell_measurement_temperature 293(2)
_cell_measurement_theta_max 27.002
_cell_measurement_theta_min 2.852
_cell_volume 525.22(19)
_computing_cell_refinement 'SMART (Bruker, 2000)'
_computing_data_collection 'SMART (Bruker, 2000)'
_computing_data_reduction 'SAINT-Plus (Bruker, 2000)'
_computing_molecular_graphics 'SHELXTL (Sheldrick, 2008)'
_computing_publication_material 'SHELXTL (Sheldrick, 2008)'
_computing_structure_refinement 'SHELXTL (Sheldrick, 2008)'
_computing_structure_solution 'SHELXTL (Sheldrick, 2008)'
_diffrn_ambient_temperature 293(2)
_diffrn_measured_fraction_theta_full 0.994
_diffrn_measured_fraction_theta_max 0.994
_diffrn_measurement_device_type 'Bruker SMART APEX CCD area-detector'
_diffrn_measurement_method '\f and \w'
_diffrn_radiation_monochromator graphite
_diffrn_radiation_source 'fine-focus sealed tube'
_diffrn_radiation_type MoK\a
_diffrn_radiation_wavelength 0.71073
_diffrn_reflns_av_R_equivalents 0.0341
_diffrn_reflns_av_sigmaI/netI 0.0406
_diffrn_reflns_limit_h_max 10
_diffrn_reflns_limit_h_min -9
_diffrn_reflns_limit_k_max 6
_diffrn_reflns_limit_k_min -6
_diffrn_reflns_limit_l_max 17
_diffrn_reflns_limit_l_min -10
_diffrn_reflns_number 2798
_diffrn_reflns_theta_full 27.00
_diffrn_reflns_theta_max 27.00
_diffrn_reflns_theta_min 2.85
_diffrn_standards_number 0
_exptl_absorpt_coefficient_mu 6.603
_exptl_absorpt_correction_T_max 0.52
_exptl_absorpt_correction_T_min 0.22
_exptl_absorpt_correction_type multi-scan
_exptl_absorpt_process_details '(SADABS; Bruker, 2000)'
_exptl_crystal_colour purple
_exptl_crystal_density_diffrn 3.476
_exptl_crystal_density_method 'not measured'
_exptl_crystal_description plate
_exptl_crystal_F_000 532
_exptl_crystal_size_max 0.32
_exptl_crystal_size_mid 0.20
_exptl_crystal_size_min 0.10
_refine_diff_density_max 0.903
_refine_diff_density_min -0.807
_refine_ls_extinction_coef 0.0094(17)
_refine_ls_extinction_expression Fc^*^=kFc[1+0.001xFc^2^\l^3^/sin(2\q)]^-1/4^
_refine_ls_extinction_method 'SHELXTL (Sheldrick, 2008)'
_refine_ls_goodness_of_fit_ref 1.091
_refine_ls_hydrogen_treatment refall
_refine_ls_matrix_type full
_refine_ls_number_parameters 107
_refine_ls_number_reflns 1133
_refine_ls_number_restraints 3
_refine_ls_restrained_S_all 1.089
_refine_ls_R_factor_all 0.0527
_refine_ls_R_factor_gt 0.0403
_refine_ls_shift/su_max 0.000
_refine_ls_shift/su_mean 0.000
_refine_ls_structure_factor_coef Fsqd
_refine_ls_weighting_details 'calc w=1/[\s^2^(Fo^2^)+(0.0537P)^2^] where P=(Fo^2^+2Fc^2^)/3'
_refine_ls_weighting_scheme calc
_refine_ls_wR_factor_gt 0.0914
_refine_ls_wR_factor_ref 0.0942
_reflns_number_gt 913
_reflns_number_total 1133
_reflns_threshold_expression I>2\s(I)
_cod_data_source_file fb2073.cif
_cod_data_source_block I
_cod_original_cell_volume 525.2(2)
_cod_original_sg_symbol_H-M 'P 21/n'
_cod_database_code 2217492
_cod_database_fobs_code 2217492

loop_
_symmetry_equiv_pos_as_xyz
'x, y, z'
'-x+1/2, y+1/2, -z+1/2'
'-x, -y, -z'
'x-1/2, -y-1/2, z-1/2'

loop_
_atom_site_type_symbol
_atom_site_label
_atom_site_fract_x
_atom_site_fract_y
_atom_site_fract_z
_atom_site_U_iso_or_equiv
_atom_site_adp_type
_atom_site_calc_flag
_atom_site_refinement_flags
_atom_site_occupancy
Co Co1 0.40849(8) 0.46997(13) 0.80563(5) 0.0130(2) Uani d . 1
Co Co2 0.70451(8) 0.47453(13) 0.63392(5) 0.0122(2) Uani d . 1
P P1 0.50343(17) 0.0223(3) 0.69630(10) 0.0139(3) Uani d . 1
O O1 0.5074(4) -0.2997(7) 0.6975(2) 0.0126(7) Uani d . 1
O O2 0.5646(4) 0.1346(7) 0.6038(2) 0.0155(7) Uani d . 1
O O3 0.6187(4) 0.1571(8) 0.7802(2) 0.0158(7) Uani d . 1
O O4 0.3244(4) 0.1379(7) 0.7118(2) 0.0148(7) Uani d . 1
C C1 0.5588(6) 0.6255(11) 0.9925(4) 0.0171(10) Uani d . 1
O O5 0.5694(4) 0.7013(8) 0.9079(2) 0.0183(8) Uani d . 1
O O6 0.6373(4) 0.7274(7) 1.0660(2) 0.0134(7) Uani d . 1
O O7 0.7066(4) 0.6605(9) 0.5068(2) 0.0197(8) Uani d D 1
H H2 0.782(4) 0.584(4) 0.478(3) 0.030 Uiso d D 1
H H1 0.733(4) 0.830(4) 0.512(3) 0.030 Uiso d D 1

loop_
_atom_site_aniso_label
_atom_site_aniso_U_11
_atom_site_aniso_U_22
_atom_site_aniso_U_33
_atom_site_aniso_U_12
_atom_site_aniso_U_13
_atom_site_aniso_U_23
Co1 0.0123(4) 0.0124(4) 0.0136(4) -0.0042(2) -0.0026(3) -0.0010(2)
Co2 0.0129(4) 0.0118(4) 0.0109(4) -0.0044(2) -0.0034(3) -0.0011(2)
P1 0.0132(6) 0.0138(6) 0.0146(7) 0.0006(4) 0.0005(5) -0.0003(4)
O1 0.0105(15) 0.0154(17) 0.0116(17) -0.0009(13) -0.0003(13) 0.0001(13)
O2 0.0181(17) 0.0162(18) 0.0126(18) 0.0010(13) 0.0039(13) -0.0023(13)
O3 0.0123(16) 0.0203(18) 0.0143(18) -0.0014(13) -0.0008(14) -0.0047(14)
O4 0.0136(16) 0.0171(17) 0.0136(16) 0.0010(13) 0.0001(12) -0.0011(14)
C1 0.019(2) 0.022(3) 0.012(2) -0.003(2) 0.0089(19) 0.0024(19)
O5 0.0235(19) 0.0231(19) 0.0074(17) -0.0043(14) -0.0018(14) -0.0004(14)
O6 0.0164(17) 0.0176(17) 0.0054(16) -0.0056(13) -0.0033(12) 0.0010(12)
O7 0.0190(19) 0.028(2) 0.0119(19) 0.0034(15) 0.0019(14) 0.0053(15)

loop_
_atom_type_symbol
_atom_type_description
_atom_type_scat_dispersion_real
_atom_type_scat_dispersion_imag
_atom_type_scat_source
C C 0.0033 0.0016 'International Tables Vol C Tables 4.2.6.8 and 6.1.1.4'
H H 0.0000 0.0000 'International Tables Vol C Tables 4.2.6.8 and 6.1.1.4'
O O 0.0106 0.0060 'International Tables Vol C Tables 4.2.6.8 and 6.1.1.4'
P P 0.1023 0.0942 'International Tables Vol C Tables 4.2.6.8 and 6.1.1.4'
Co Co 0.3494 0.9721 'International Tables Vol C Tables 4.2.6.8 and 6.1.1.4'

loop_
_geom_angle_atom_site_label_1
_geom_angle_atom_site_label_2
_geom_angle_atom_site_label_3
_geom_angle_site_symmetry_1
_geom_angle_site_symmetry_3
_geom_angle
O4 Co1 O1 2_556 1_565 95.97(14)
O4 Co1 O6 2_556 3_667 92.87(14)
O1 Co1 O6 1_565 3_667 166.14(13)
O4 Co1 O5 2_556 . 110.36(15)
O1 Co1 O5 1_565 . 88.72(13)
O6 Co1 O5 3_667 . 78.19(13)
O4 Co1 O4 2_556 . 90.16(9)
O1 Co1 O4 1_565 . 93.29(13)
O6 Co1 O4 3_667 . 97.35(14)
O5 Co1 O4 . . 159.08(14)
O4 Co1 O3 2_556 . 156.31(14)
O1 Co1 O3 1_565 . 84.41(13)
O6 Co1 O3 3_667 . 91.76(13)
O5 Co1 O3 . . 93.33(13)
O4 Co1 O3 . . 66.20(12)
O3 Co2 O2 2_656 . 147.43(15)
O3 Co2 O7 2_656 . 106.46(15)
O2 Co2 O7 . . 103.26(16)
O3 Co2 O1 2_656 1_565 90.85(14)
O2 Co2 O1 . 1_565 95.36(13)
O7 Co2 O1 . 1_565 102.74(14)
O3 Co2 O5 2_656 2_646 83.95(13)
O2 Co2 O5 . 2_646 84.61(13)
O7 Co2 O5 . 2_646 86.98(14)
O1 Co2 O5 1_565 2_646 169.97(13)
O2 P1 O1 . . 110.7(2)
O2 P1 O4 . . 111.3(2)
O1 P1 O4 . . 111.9(2)
O2 P1 O3 . . 106.9(2)
O1 P1 O3 . . 113.4(2)
O4 P1 O3 . . 102.26(19)
P1 O1 Co1 . 1_545 121.8(2)
P1 O1 Co2 . 1_545 120.69(19)
Co1 O1 Co2 1_545 1_545 111.99(15)
P1 O2 Co2 . . 108.8(2)
P1 O3 Co2 . 2_646 127.4(2)
P1 O3 Co1 . . 90.96(15)
Co2 O3 Co1 2_646 . 132.59(17)
P1 O4 Co1 . 2_546 132.5(2)
P1 O4 Co1 . . 97.21(17)
Co1 O4 Co1 2_546 . 126.90(16)
O6 C1 O5 . . 126.7(4)
O6 C1 C1 . 3_667 116.3(5)
O5 C1 C1 . 3_667 117.0(6)
C1 O5 Co1 . . 113.4(3)
C1 O5 Co2 . 2_656 121.9(3)
Co1 O5 Co2 . 2_656 122.52(15)
C1 O6 Co1 . 3_667 115.0(3)
Co2 O7 H2 . . 108(2)
Co2 O7 H1 . . 113(5)
H2 O7 H1 . . 107(3)

loop_
_geom_bond_atom_site_label_1
_geom_bond_atom_site_label_2
_geom_bond_site_symmetry_2
_geom_bond_distance
Co1 O4 2_556 1.989(3)
Co1 O1 1_565 2.090(3)
Co1 O6 3_667 2.101(3)
Co1 O5 . 2.124(4)
Co1 O4 . 2.126(4)
Co1 O3 . 2.284(3)
Co2 O3 2_656 1.950(3)
Co2 O2 . 1.983(4)
Co2 O7 . 1.997(4)
Co2 O1 1_565 2.156(3)
Co2 O5 2_646 2.329(4)
P1 O2 . 1.530(4)
P1 O1 . 1.541(4)
P1 O4 . 1.547(3)
P1 O3 . 1.551(3)
O1 Co1 1_545 2.090(3)
O1 Co2 1_545 2.156(3)
O3 Co2 2_646 1.950(3)
O4 Co1 2_546 1.989(3)
C1 O6 . 1.246(6)
C1 O5 . 1.254(6)
C1 C1 3_667 1.542(10)
O5 Co2 2_656 2.329(4)
O6 Co1 3_667 2.101(3)
O7 H2 . 0.84(2)
O7 H1 . 0.84(2)

loop_
_geom_hbond_atom_site_label_D
_geom_hbond_atom_site_label_H
_geom_hbond_atom_site_label_A
_geom_hbond_site_symmetry_A
_geom_hbond_distance_DH
_geom_hbond_distance_HA
_geom_hbond_distance_DA
_geom_hbond_angle_DHA
O7 H2 O6 2_646 0.84(2) 1.94(3) 2.665(5) 144(5)
O7 H1 O6 2_656 0.84(2) 2.46(4) 3.188(5) 145(5)

loop_
_geom_torsion_atom_site_label_1
_geom_torsion_atom_site_label_2
_geom_torsion_atom_site_label_3
_geom_torsion_atom_site_label_4
_geom_torsion_site_symmetry_1
_geom_torsion_site_symmetry_4
_geom_torsion
O2 P1 O1 Co1 . 1_545 -173.41(19)
O4 P1 O1 Co1 . 1_545 -48.6(3)
O3 P1 O1 Co1 . 1_545 66.5(3)
O2 P1 O1 Co2 . 1_545 35.0(3)
O4 P1 O1 Co2 . 1_545 159.81(19)
O3 P1 O1 Co2 . 1_545 -85.1(3)
O1 P1 O2 Co2 . . -141.52(19)
O4 P1 O2 Co2 . . 93.3(2)
O3 P1 O2 Co2 . . -17.6(2)
O3 Co2 O2 P1 2_656 . 42.8(4)
O7 Co2 O2 P1 . . -161.77(19)
O1 Co2 O2 P1 1_565 . -57.3(2)
O5 Co2 O2 P1 2_646 . 112.6(2)
O2 P1 O3 Co2 . 2_646 -108.5(3)
O1 P1 O3 Co2 . 2_646 13.8(3)
O4 P1 O3 Co2 . 2_646 134.4(2)
O2 P1 O3 Co1 . . 101.70(17)
O1 P1 O3 Co1 . . -136.07(17)
O4 P1 O3 Co1 . . -15.39(19)
O4 Co1 O3 P1 2_556 . 7.9(4)
O1 Co1 O3 P1 1_565 . -84.19(17)
O6 Co1 O3 P1 3_667 . 109.16(17)
O5 Co1 O3 P1 . . -172.57(17)
O4 Co1 O3 P1 . . 11.90(15)
O4 Co1 O3 Co2 2_556 2_646 -139.2(3)
O1 Co1 O3 Co2 1_565 2_646 128.6(2)
O6 Co1 O3 Co2 3_667 2_646 -38.0(2)
O5 Co1 O3 Co2 . 2_646 40.3(2)
O4 Co1 O3 Co2 . 2_646 -135.3(3)
O2 P1 O4 Co1 . 2_546 103.2(3)
O1 P1 O4 Co1 . 2_546 -21.2(4)
O3 P1 O4 Co1 . 2_546 -142.9(3)
O2 P1 O4 Co1 . . -97.2(2)
O1 P1 O4 Co1 . . 138.41(17)
O3 P1 O4 Co1 . . 16.7(2)
O4 Co1 O4 P1 2_556 . 166.4(2)
O1 Co1 O4 P1 1_565 . 70.39(18)
O6 Co1 O4 P1 3_667 . -100.71(18)
O5 Co1 O4 P1 . . -24.6(5)
O3 Co1 O4 P1 . . -12.03(15)
O4 Co1 O4 Co1 2_556 2_546 -32.3(2)
O1 Co1 O4 Co1 1_565 2_546 -128.3(2)
O6 Co1 O4 Co1 3_667 2_546 60.6(2)
O5 Co1 O4 Co1 . 2_546 136.7(3)
O3 Co1 O4 Co1 . 2_546 149.3(3)
O6 C1 O5 Co1 . . -179.2(4)
C1 C1 O5 Co1 3_667 . 2.9(7)
O6 C1 O5 Co2 . 2_656 17.1(7)
C1 C1 O5 Co2 3_667 2_656 -160.8(4)
O4 Co1 O5 C1 2_556 . 86.3(4)
O1 Co1 O5 C1 1_565 . -177.8(4)
O6 Co1 O5 C1 3_667 . -2.4(3)
O4 Co1 O5 C1 . . -82.0(5)
O3 Co1 O5 C1 . . -93.5(4)
O4 Co1 O5 Co2 2_556 2_656 -110.0(2)
O1 Co1 O5 Co2 1_565 2_656 -14.1(2)
O6 Co1 O5 Co2 3_667 2_656 161.3(2)
O4 Co1 O5 Co2 . 2_656 81.7(4)
O3 Co1 O5 Co2 . 2_656 70.2(2)
O5 C1 O6 Co1 . 3_667 -177.6(4)
C1 C1 O6 Co1 3_667 3_667 0.3(7)
